data_7714114
loop_
_publ_author_name
'Yoshino, Junro'
'Hirono, Yoshito'
'Kaneda, Ayako'
'Hayashi, Naoto'

_publ_section_title
;
 Synthesis, Structures, and Solid-State Photoresponsive Color Change
 Behavior of Boronium Complexes Bearing a Pyridine-Imine, Diimine, or
 Pyridine-Ketone Bidentate Ligand
;
_journal_name_full 'Dalton Transactions'
_journal_paper_doi 10.1039/D3DT02332J
_journal_year 2023
_chemical_formula_moiety 'C20 H30 B N2 1+, C F3 O3 S 1-'
_chemical_formula_sum 'C21 H30 B F3 N2 O3 S'
_chemical_formula_weight 458.34
_space_group_crystal_system monoclinic
_space_group_IT_number 14
_space_group_name_Hall '-P 2yn'
_space_group_name_H-M_alt 'P 1 21/n 1'
_atom_sites_solution_hydrogens geom
_atom_sites_solution_primary direct
_atom_sites_solution_secondary difmap
_audit_update_record
;
2020-07-16 deposited with the CCDC.	2023-10-04 downloaded from the CCDC.
;
_cell_angle_alpha 90.0000
_cell_angle_beta 110.343(8)
_cell_angle_gamma 90.0000
_cell_formula_units_Z 4
_cell_length_a 8.7990(2)
_cell_length_b 25.3142(8)
_cell_length_c 10.7680(3)
_cell_measurement_reflns_used 18330
_cell_measurement_temperature 173
_cell_measurement_theta_max 27.46
_cell_measurement_theta_min 2.17
_cell_volume 2248.86(16)
_computing_cell_refinement 'RAPID AUTO'
_computing_data_collection 'RAPID AUTO (Rigaku, ????)'
_computing_data_reduction 'RAPID AUTO'
_computing_molecular_graphics 'CrystalStructure 4.2'
_computing_publication_material 'CrystalStructure 4.2 (Rigaku, 2017)'
_computing_structure_refinement 'SHELXL Version 2017/1 (Sheldrick, 2008)'
_computing_structure_solution 'SHELXS Version 2013/1 (Sheldrick, 2008)'
_diffrn_ambient_temperature 173
_diffrn_detector_area_resol_mean 10.000
_diffrn_measured_fraction_theta_full 0.999
_diffrn_measured_fraction_theta_max 0.998
_diffrn_measurement_device_type 'Rigaku R-AXIS RAPID'
_diffrn_measurement_method \w
_diffrn_radiation_type 'Mo K\a'
_diffrn_radiation_wavelength 0.71075
_diffrn_reflns_av_R_equivalents 0.0410
_diffrn_reflns_Laue_measured_fraction_full 0.999
_diffrn_reflns_Laue_measured_fraction_max 0.998
_diffrn_reflns_limit_h_max 10
_diffrn_reflns_limit_h_min -11
_diffrn_reflns_limit_k_max 32
_diffrn_reflns_limit_k_min -32
_diffrn_reflns_limit_l_max 11
_diffrn_reflns_limit_l_min -13
_diffrn_reflns_number 21807
_diffrn_reflns_point_group_measured_fraction_full 0.999
_diffrn_reflns_point_group_measured_fraction_max 0.998
_diffrn_reflns_theta_full 25.242
_diffrn_reflns_theta_max 27.461
_diffrn_reflns_theta_min 2.172
_diffrn_standards_number 0
_exptl_absorpt_coefficient_mu 0.194
_exptl_absorpt_correction_T_max 0.965
_exptl_absorpt_correction_T_min 0.809
_exptl_absorpt_correction_type multi-scan
_exptl_absorpt_process_details 'ABSCOR (Rigaku, 1995)'
_exptl_crystal_colour colorless
_exptl_crystal_density_diffrn 1.354
_exptl_crystal_density_method 'not measured'
_exptl_crystal_description prism
_exptl_crystal_F_000 968.00
_exptl_crystal_size_max 0.487
_exptl_crystal_size_mid 0.450
_exptl_crystal_size_min 0.182
_refine_diff_density_max 2.27
_refine_diff_density_min -0.83
_refine_ls_extinction_method none
_refine_ls_goodness_of_fit_ref 1.026
_refine_ls_hydrogen_treatment constr
_refine_ls_number_parameters 280
_refine_ls_number_reflns 5127
_refine_ls_number_restraints 0
_refine_ls_R_factor_all 0.1060
_refine_ls_R_factor_gt 0.0930
_refine_ls_shift/su_max 0.000
_refine_ls_structure_factor_coef Fsqd
_refine_ls_weighting_details 'w = 1/[\s^2^(Fo^2^)+(0.1533P)^2^+6.9312P] where P=(Fo^2^+2Fc^2^)/3'
_refine_ls_weighting_scheme calc
_refine_ls_wR_factor_gt 0.2686
_refine_ls_wR_factor_ref 0.2790
_reflns_Friedel_coverage 0.000
_reflns_number_gt 4381
_reflns_number_total 5127
_reflns_threshold_expression F^2^>2.0\s(F^2^)
_cod_data_source_file d3dt02332j2.cif
_cod_data_source_block pichexbbnotf
_cod_original_cell_volume 2248.86(15)
_cod_database_code 7714114

loop_
_space_group_symop_id
_space_group_symop_operation_xyz
1 +X,+Y,+Z
2 1/2-X,1/2+Y,1/2-Z
3 -X,-Y,-Z
4 -1/2+X,-1/2-Y,-1/2+Z

loop_
_atom_site_label
_atom_site_type_symbol
_atom_site_fract_x
_atom_site_fract_y
_atom_site_fract_z
_atom_site_U_iso_or_equiv
_atom_site_adp_type
_atom_site_occupancy
_atom_site_site_symmetry_order
_atom_site_calc_flag
_atom_site_refinement_flags_posn
_atom_site_refinement_flags_adp
_atom_site_refinement_flags_occupancy
_atom_site_disorder_assembly
_atom_site_disorder_group
S1 S 0.38769(11) 0.20780(4) 0.65687(9) 0.0303(3) Uani 1 1 d . . . . .
F1 F 0.3318(3) 0.13275(11) 0.8027(3) 0.0541(8) Uani 1 1 d . . . . .
F2 F 0.1246(4) 0.15312(16) 0.6296(4) 0.0811(12) Uani 1 1 d . . . . .
F3 F 0.3114(6) 0.10947(15) 0.6064(5) 0.1003(15) Uani 1 1 d . . . . .
O1 O 0.5530(5) 0.19240(19) 0.7117(6) 0.0845(16) Uani 1 1 d . . . . .
O2 O 0.3418(6) 0.24609(16) 0.7382(4) 0.0717(12) Uani 1 1 d . . . . .
O3 O 0.3164(7) 0.22169(18) 0.5241(4) 0.0848(16) Uani 1 1 d . . . . .
N1 N 0.5241(3) 0.16486(11) 0.2036(3) 0.0214(6) Uani 1 1 d . . . . .
N2 N 0.6982(3) 0.13189(10) 0.0956(3) 0.0200(5) Uani 1 1 d . . . . .
C1 C 0.4338(5) 0.17957(15) 0.2761(4) 0.0301(8) Uani 1 1 d . . . . .
H1 H 0.441507 0.160129 0.353546 0.036 Uiso 1 1 calc R U . . .
C2 C 0.3298(5) 0.22243(16) 0.2403(4) 0.0344(8) Uani 1 1 d . . . . .
H2 H 0.266672 0.231976 0.292715 0.041 Uiso 1 1 calc R U . . .
C3 C 0.3178(5) 0.25117(15) 0.1290(4) 0.0347(8) Uani 1 1 d . . . . .
H3 H 0.246193 0.280476 0.103701 0.042 Uiso 1 1 calc R U . . .
C4 C 0.4108(5) 0.23705(14) 0.0545(4) 0.0309(8) Uani 1 1 d . . . . .
H4 H 0.405061 0.256382 -0.022580 0.037 Uiso 1 1 calc R U . . .
C5 C 0.5125(4) 0.19401(13) 0.0950(3) 0.0219(6) Uani 1 1 d . . . . .
C6 C 0.6222(4) 0.17269(13) 0.0342(3) 0.0231(7) Uani 1 1 d . . . . .
H6 H 0.636342 0.187248 -0.042355 0.028 Uiso 1 1 calc R U . . .
C7 C 0.8177(4) 0.10554(12) 0.0466(3) 0.0214(6) Uani 1 1 d . . . . .
H7 H 0.861367 0.074078 0.104082 0.026 Uiso 1 1 calc R U . . .
C8 C 0.7372(4) 0.08576(14) -0.0957(3) 0.0267(7) Uani 1 1 d . . . . .
H8A H 0.647789 0.061202 -0.100373 0.032 Uiso 1 1 calc R U . . .
H8B H 0.691106 0.115964 -0.155349 0.032 Uiso 1 1 calc R U . . .
C9 C 0.8632(5) 0.05743(15) -0.1398(4) 0.0307(8) Uani 1 1 d . . . . .
H9A H 0.900296 0.025183 -0.085641 0.037 Uiso 1 1 calc R U . . .
H9B H 0.812756 0.046492 -0.233444 0.037 Uiso 1 1 calc R U . . .
C10 C 1.0083(5) 0.09272(17) -0.1254(4) 0.0385(9) Uani 1 1 d . . . . .
H10A H 0.973234 0.122942 -0.187144 0.046 Uiso 1 1 calc R U . . .
H10B H 1.090197 0.072479 -0.149511 0.046 Uiso 1 1 calc R U . . .
C11 C 1.0845(5) 0.11337(16) 0.0157(4) 0.0372(9) Uani 1 1 d . . . . .
H11A H 1.174405 0.137706 0.020591 0.045 Uiso 1 1 calc R U . . .
H11B H 1.129948 0.083421 0.076441 0.045 Uiso 1 1 calc R U . . .
C12 C 0.9595(4) 0.14242(14) 0.0599(4) 0.0297(8) Uani 1 1 d . . . . .
H12A H 1.009899 0.153916 0.153166 0.036 Uiso 1 1 calc R U . . .
H12B H 0.920319 0.174193 0.004341 0.036 Uiso 1 1 calc R U . . .
C13 C 0.7951(4) 0.11546(13) 0.3609(3) 0.0265(7) Uani 1 1 d . . . . .
H13 H 0.852236 0.150282 0.373866 0.032 Uiso 1 1 calc R U . . .
C14 C 0.7269(5) 0.10733(16) 0.4736(4) 0.0350(9) Uani 1 1 d . . . . .
H14A H 0.819153 0.102298 0.557403 0.042 Uiso 1 1 calc R U . . .
H14B H 0.670135 0.140062 0.482733 0.042 Uiso 1 1 calc R U . . .
C15 C 0.6094(6) 0.06058(17) 0.4564(4) 0.0400(9) Uani 1 1 d . . . . .
H15A H 0.674065 0.027930 0.485033 0.048 Uiso 1 1 calc R U . . .
H15B H 0.547447 0.065984 0.516559 0.048 Uiso 1 1 calc R U . . .
C16 C 0.4882(5) 0.05196(16) 0.3155(4) 0.0348(8) Uani 1 1 d . . . . .
H16A H 0.396842 0.076878 0.300418 0.042 Uiso 1 1 calc R U . . .
H16B H 0.443907 0.015732 0.309722 0.042 Uiso 1 1 calc R U . . .
C17 C 0.5578(4) 0.05924(13) 0.2029(3) 0.0250(7) Uani 1 1 d . . . . .
H17 H 0.466395 0.058556 0.115962 0.030 Uiso 1 1 calc R U . . .
C18 C 0.6788(5) 0.01471(13) 0.2043(4) 0.0310(8) Uani 1 1 d . . . . .
H18A H 0.626399 -0.019695 0.206717 0.037 Uiso 1 1 calc R U . . .
H18B H 0.700943 0.016251 0.120297 0.037 Uiso 1 1 calc R U . . .
C19 C 0.8417(5) 0.01654(15) 0.3202(4) 0.0373(9) Uani 1 1 d . . . . .
H19A H 0.826336 -0.000080 0.398241 0.045 Uiso 1 1 calc R U . . .
H19B H 0.920628 -0.005363 0.296314 0.045 Uiso 1 1 calc R U . . .
C20 C 0.9168(5) 0.07141(15) 0.3614(4) 0.0320(8) Uani 1 1 d . . . . .
H20A H 0.974195 0.081820 0.300762 0.038 Uiso 1 1 calc R U . . .
H20B H 0.998641 0.068849 0.451622 0.038 Uiso 1 1 calc R U . . .
C21 C 0.2793(6) 0.1502(2) 0.6795(6) 0.0535(13) Uani 1 1 d . . . . .
B1 B 0.6474(4) 0.11617(14) 0.2201(3) 0.0202(7) Uani 1 1 d . . . . .

loop_
_atom_site_aniso_label
_atom_site_aniso_U_11
_atom_site_aniso_U_22
_atom_site_aniso_U_33
_atom_site_aniso_U_23
_atom_site_aniso_U_13
_atom_site_aniso_U_12
S1 0.0313(5) 0.0325(5) 0.0275(5) 0.0097(3) 0.0108(4) -0.0023(3)
F1 0.0499(16) 0.0552(16) 0.0564(17) 0.0262(13) 0.0174(13) -0.0104(12)
F2 0.0386(17) 0.102(3) 0.086(3) 0.017(2) 0.0010(16) -0.0274(17)
F3 0.126(4) 0.048(2) 0.126(4) -0.023(2) 0.043(3) -0.013(2)
O1 0.047(2) 0.081(3) 0.132(4) 0.057(3) 0.041(3) 0.005(2)
O2 0.113(4) 0.051(2) 0.054(2) -0.0097(17) 0.033(2) -0.010(2)
O3 0.128(4) 0.073(3) 0.0341(19) 0.0241(18) 0.003(2) -0.024(3)
N1 0.0227(14) 0.0233(13) 0.0191(12) 0.0004(10) 0.0084(10) 0.0010(10)
N2 0.0194(13) 0.0214(12) 0.0189(12) -0.0001(10) 0.0060(10) 0.0007(10)
C1 0.037(2) 0.0335(18) 0.0244(17) 0.0012(13) 0.0164(14) 0.0035(15)
C2 0.035(2) 0.038(2) 0.036(2) -0.0032(16) 0.0196(16) 0.0067(15)
C3 0.035(2) 0.0305(18) 0.040(2) 0.0022(15) 0.0152(17) 0.0119(15)
C4 0.035(2) 0.0283(17) 0.0317(18) 0.0071(14) 0.0144(15) 0.0085(14)
C5 0.0220(16) 0.0251(15) 0.0198(15) 0.0010(12) 0.0087(12) 0.0013(12)
C6 0.0223(16) 0.0264(15) 0.0238(15) 0.0034(12) 0.0118(13) 0.0029(12)
C7 0.0185(15) 0.0229(14) 0.0230(15) -0.0009(11) 0.0075(12) 0.0030(11)
C8 0.0247(17) 0.0307(17) 0.0234(16) -0.0025(13) 0.0063(13) 0.0017(13)
C9 0.0310(19) 0.0321(18) 0.0298(18) -0.0083(14) 0.0117(14) 0.0009(14)
C10 0.036(2) 0.041(2) 0.048(2) -0.0124(18) 0.0268(18) -0.0042(16)
C11 0.0239(18) 0.039(2) 0.053(2) -0.0145(18) 0.0183(17) -0.0053(15)
C12 0.0230(17) 0.0307(17) 0.0373(19) -0.0095(14) 0.0130(14) -0.0026(13)
C13 0.0306(18) 0.0228(15) 0.0206(15) -0.0008(12) 0.0020(13) -0.0012(13)
C14 0.047(2) 0.0366(19) 0.0178(16) -0.0008(14) 0.0065(15) 0.0003(16)
C15 0.052(3) 0.041(2) 0.0282(19) 0.0082(16) 0.0160(18) -0.0014(18)
C16 0.039(2) 0.0327(18) 0.034(2) 0.0042(15) 0.0147(16) -0.0088(15)
C17 0.0261(17) 0.0242(15) 0.0214(15) 0.0001(12) 0.0040(13) -0.0054(12)
C18 0.039(2) 0.0195(15) 0.0300(18) -0.0020(13) 0.0071(15) -0.0035(14)
C19 0.046(2) 0.0267(17) 0.032(2) 0.0013(14) 0.0047(17) 0.0099(16)
C20 0.0301(19) 0.0332(18) 0.0233(17) 0.0031(14) -0.0027(14) 0.0051(14)
C21 0.035(2) 0.049(3) 0.066(3) 0.018(2) 0.004(2) -0.0121(19)
B1 0.0214(17) 0.0206(16) 0.0183(16) 0.0014(12) 0.0064(13) 0.0011(12)

loop_
_atom_type_symbol
_atom_type_description
_atom_type_scat_dispersion_real
_atom_type_scat_dispersion_imag
_atom_type_scat_source
C C 0.0033 0.0016
;
International Tables for Crystallography
(Vol. C, Tables 4.2.6.8 and 6.1.1.4)
;
H H 0.0000 0.0000
;
International Tables for Crystallography
(Vol. C, Table 6.1.1.4)
;
B B 0.0013 0.0007
;
International Tables for Crystallography
(Vol. C, Tables 4.2.6.8 and 6.1.1.4)
;
F F 0.0171 0.0103
;
International Tables for Crystallography
(Vol. C, Tables 4.2.6.8 and 6.1.1.4)
;
N N 0.0061 0.0033
;
International Tables for Crystallography
(Vol. C, Tables 4.2.6.8 and 6.1.1.4)
;
O O 0.0106 0.0060
;
International Tables for Crystallography
(Vol. C, Tables 4.2.6.8 and 6.1.1.4)
;
S S 0.1246 0.1234
;
International Tables for Crystallography
(Vol. C, Tables 4.2.6.8 and 6.1.1.4)
;

loop_
_geom_angle_atom_site_label_1
_geom_angle_atom_site_label_2
_geom_angle_atom_site_label_3
_geom_angle
_geom_angle_site_symmetry_1
_geom_angle_site_symmetry_3
_geom_angle_publ_flag
O3 S1 O1 121.8(3) . . ?
O3 S1 O2 109.3(3) . . ?
O1 S1 O2 113.0(3) . . ?
O3 S1 C21 105.8(3) . . ?
O1 S1 C21 103.6(2) . . ?
O2 S1 C21 100.7(3) . . ?
C1 N1 C5 117.8(3) . . ?
C1 N1 B1 131.2(3) . . ?
C5 N1 B1 111.0(2) . . ?
C6 N2 C7 119.0(3) . . ?
C6 N2 B1 112.6(3) . . ?
C7 N2 B1 128.4(2) . . ?
N1 C1 C2 121.4(3) . . ?
N1 C1 H1 119.3 . . ?
C2 C1 H1 119.3 . . ?
C3 C2 C1 120.0(3) . . ?
C3 C2 H2 120.0 . . ?
C1 C2 H2 120.0 . . ?
C2 C3 C4 119.3(3) . . ?
C2 C3 H3 120.3 . . ?
C4 C3 H3 120.3 . . ?
C3 C4 C5 118.2(3) . . ?
C3 C4 H4 120.9 . . ?
C5 C4 H4 120.9 . . ?
N1 C5 C4 123.2(3) . . ?
N1 C5 C6 108.9(3) . . ?
C4 C5 C6 127.8(3) . . ?
N2 C6 C5 112.2(3) . . ?
N2 C6 H6 123.9 . . ?
C5 C6 H6 123.9 . . ?
N2 C7 C12 110.4(3) . . ?
N2 C7 C8 111.3(3) . . ?
C12 C7 C8 111.9(3) . . ?
N2 C7 H7 107.7 . . ?
C12 C7 H7 107.7 . . ?
C8 C7 H7 107.7 . . ?
C9 C8 C7 109.3(3) . . ?
C9 C8 H8A 109.8 . . ?
C7 C8 H8A 109.8 . . ?
C9 C8 H8B 109.8 . . ?
C7 C8 H8B 109.8 . . ?
H8A C8 H8B 108.3 . . ?
C10 C9 C8 111.5(3) . . ?
C10 C9 H9A 109.3 . . ?
C8 C9 H9A 109.3 . . ?
C10 C9 H9B 109.3 . . ?
C8 C9 H9B 109.3 . . ?
H9A C9 H9B 108.0 . . ?
C9 C10 C11 111.4(3) . . ?
C9 C10 H10A 109.3 . . ?
C11 C10 H10A 109.3 . . ?
C9 C10 H10B 109.3 . . ?
C11 C10 H10B 109.3 . . ?
H10A C10 H10B 108.0 . . ?
C10 C11 C12 111.1(3) . . ?
C10 C11 H11A 109.4 . . ?
C12 C11 H11A 109.4 . . ?
C10 C11 H11B 109.4 . . ?
C12 C11 H11B 109.4 . . ?
H11A C11 H11B 108.0 . . ?
C7 C12 C11 109.2(3) . . ?
C7 C12 H12A 109.8 . . ?
C11 C12 H12A 109.8 . . ?
C7 C12 H12B 109.8 . . ?
C11 C12 H12B 109.8 . . ?
H12A C12 H12B 108.3 . . ?
C14 C13 C20 111.1(3) . . ?
C14 C13 B1 109.4(3) . . ?
C20 C13 B1 109.9(3) . . ?
C14 C13 H13 108.8 . . ?
C20 C13 H13 108.8 . . ?
B1 C13 H13 108.8 . . ?
C15 C14 C13 115.9(3) . . ?
C15 C14 H14A 108.3 . . ?
C13 C14 H14A 108.3 . . ?
C15 C14 H14B 108.3 . . ?
C13 C14 H14B 108.3 . . ?
H14A C14 H14B 107.4 . . ?
C16 C15 C14 115.7(3) . . ?
C16 C15 H15A 108.4 . . ?
C14 C15 H15A 108.4 . . ?
C16 C15 H15B 108.4 . . ?
C14 C15 H15B 108.4 . . ?
H15A C15 H15B 107.4 . . ?
C15 C16 C17 115.4(3) . . ?
C15 C16 H16A 108.4 . . ?
C17 C16 H16A 108.4 . . ?
C15 C16 H16B 108.4 . . ?
C17 C16 H16B 108.4 . . ?
H16A C16 H16B 107.5 . . ?
C16 C17 C18 111.4(3) . . ?
C16 C17 B1 109.0(3) . . ?
C18 C17 B1 109.9(3) . . ?
C16 C17 H17 108.9 . . ?
C18 C17 H17 108.9 . . ?
B1 C17 H17 108.9 . . ?
C19 C18 C17 115.4(3) . . ?
C19 C18 H18A 108.4 . . ?
C17 C18 H18A 108.4 . . ?
C19 C18 H18B 108.4 . . ?
C17 C18 H18B 108.4 . . ?
H18A C18 H18B 107.5 . . ?
C20 C19 C18 116.6(3) . . ?
C20 C19 H19A 108.2 . . ?
C18 C19 H19A 108.2 . . ?
C20 C19 H19B 108.2 . . ?
C18 C19 H19B 108.2 . . ?
H19A C19 H19B 107.3 . . ?
C19 C20 C13 115.1(3) . . ?
C19 C20 H20A 108.5 . . ?
C13 C20 H20A 108.5 . . ?
C19 C20 H20B 108.5 . . ?
C13 C20 H20B 108.5 . . ?
H20A C20 H20B 107.5 . . ?
F2 C21 F1 113.0(4) . . ?
F2 C21 F3 101.6(5) . . ?
F1 C21 F3 104.6(4) . . ?
F2 C21 S1 115.6(4) . . ?
F1 C21 S1 112.9(3) . . ?
F3 C21 S1 107.7(4) . . ?
N2 B1 N1 95.2(2) . . ?
N2 B1 C13 114.8(3) . . ?
N1 B1 C13 113.8(3) . . ?
N2 B1 C17 113.0(3) . . ?
N1 B1 C17 112.7(3) . . ?
C13 B1 C17 107.3(3) . . ?

loop_
_geom_bond_atom_site_label_1
_geom_bond_atom_site_label_2
_geom_bond_distance
_geom_bond_site_symmetry_2
_geom_bond_publ_flag
S1 O3 1.392(4) . ?
S1 O1 1.421(4) . ?
S1 O2 1.455(4) . ?
S1 C21 1.804(5) . ?
F1 C21 1.321(6) . ?
F2 C21 1.280(6) . ?
F3 C21 1.385(7) . ?
N1 C1 1.347(4) . ?
N1 C5 1.356(4) . ?
N1 B1 1.610(4) . ?
N2 C6 1.282(4) . ?
N2 C7 1.489(4) . ?
N2 B1 1.604(4) . ?
C1 C2 1.385(5) . ?
C1 H1 0.9500 . ?
C2 C3 1.375(6) . ?
C2 H2 0.9500 . ?
C3 C4 1.377(5) . ?
C3 H3 0.9500 . ?
C4 C5 1.381(5) . ?
C4 H4 0.9500 . ?
C5 C6 1.446(4) . ?
C6 H6 0.9500 . ?
C7 C12 1.524(5) . ?
C7 C8 1.531(4) . ?
C7 H7 1.0000 . ?
C8 C9 1.528(5) . ?
C8 H8A 0.9900 . ?
C8 H8B 0.9900 . ?
C9 C10 1.521(5) . ?
C9 H9A 0.9900 . ?
C9 H9B 0.9900 . ?
C10 C11 1.524(6) . ?
C10 H10A 0.9900 . ?
C10 H10B 0.9900 . ?
C11 C12 1.530(5) . ?
C11 H11A 0.9900 . ?
C11 H11B 0.9900 . ?
C12 H12A 0.9900 . ?
C12 H12B 0.9900 . ?
C13 C14 1.543(5) . ?
C13 C20 1.545(5) . ?
C13 B1 1.618(5) . ?
C13 H13 1.0000 . ?
C14 C15 1.540(6) . ?
C14 H14A 0.9900 . ?
C14 H14B 0.9900 . ?
C15 C16 1.537(6) . ?
C15 H15A 0.9900 . ?
C15 H15B 0.9900 . ?
C16 C17 1.547(5) . ?
C16 H16A 0.9900 . ?
C16 H16B 0.9900 . ?
C17 C18 1.547(5) . ?
C17 B1 1.622(5) . ?
C17 H17 1.0000 . ?
C18 C19 1.540(5) . ?
C18 H18A 0.9900 . ?
C18 H18B 0.9900 . ?
C19 C20 1.536(5) . ?
C19 H19A 0.9900 . ?
C19 H19B 0.9900 . ?
C20 H20A 0.9900 . ?
C20 H20B 0.9900 . ?

loop_
_geom_torsion_atom_site_label_1
_geom_torsion_atom_site_label_2
_geom_torsion_atom_site_label_3
_geom_torsion_atom_site_label_4
_geom_torsion
_geom_torsion_site_symmetry_1
_geom_torsion_site_symmetry_2
_geom_torsion_site_symmetry_3
_geom_torsion_site_symmetry_4
_geom_torsion_publ_flag
C5 N1 C1 C2 1.2(5) . . . . ?
B1 N1 C1 C2 -177.5(3) . . . . ?
N1 C1 C2 C3 -0.4(6) . . . . ?
C1 C2 C3 C4 -0.4(6) . . . . ?
C2 C3 C4 C5 0.3(6) . . . . ?
C1 N1 C5 C4 -1.3(5) . . . . ?
B1 N1 C5 C4 177.6(3) . . . . ?
C1 N1 C5 C6 178.2(3) . . . . ?
B1 N1 C5 C6 -2.9(4) . . . . ?
C3 C4 C5 N1 0.6(6) . . . . ?
C3 C4 C5 C6 -178.9(4) . . . . ?
C7 N2 C6 C5 -179.2(3) . . . . ?
B1 N2 C6 C5 0.8(4) . . . . ?
N1 C5 C6 N2 1.4(4) . . . . ?
C4 C5 C6 N2 -179.1(3) . . . . ?
C6 N2 C7 C12 64.7(4) . . . . ?
B1 N2 C7 C12 -115.3(3) . . . . ?
C6 N2 C7 C8 -60.2(4) . . . . ?
B1 N2 C7 C8 119.8(3) . . . . ?
N2 C7 C8 C9 -178.1(3) . . . . ?
C12 C7 C8 C9 57.9(4) . . . . ?
C7 C8 C9 C10 -55.7(4) . . . . ?
C8 C9 C10 C11 55.6(5) . . . . ?
C9 C10 C11 C12 -56.0(5) . . . . ?
N2 C7 C12 C11 177.0(3) . . . . ?
C8 C7 C12 C11 -58.4(4) . . . . ?
C10 C11 C12 C7 56.6(4) . . . . ?
C20 C13 C14 C15 -70.8(4) . . . . ?
B1 C13 C14 C15 50.8(4) . . . . ?
C13 C14 C15 C16 -40.0(5) . . . . ?
C14 C15 C16 C17 40.8(5) . . . . ?
C15 C16 C17 C18 69.0(4) . . . . ?
C15 C16 C17 B1 -52.4(4) . . . . ?
C16 C17 C18 C19 -70.7(4) . . . . ?
B1 C17 C18 C19 50.1(4) . . . . ?
C17 C18 C19 C20 -39.6(5) . . . . ?
C18 C19 C20 C13 40.1(5) . . . . ?
C14 C13 C20 C19 69.8(4) . . . . ?
B1 C13 C20 C19 -51.5(4) . . . . ?
O3 S1 C21 F2 -46.6(6) . . . . ?
O1 S1 C21 F2 -175.7(5) . . . . ?
O2 S1 C21 F2 67.2(5) . . . . ?
O3 S1 C21 F1 -178.9(4) . . . . ?
O1 S1 C21 F1 52.0(5) . . . . ?
O2 S1 C21 F1 -65.1(4) . . . . ?
O3 S1 C21 F3 66.2(4) . . . . ?
O1 S1 C21 F3 -62.9(4) . . . . ?
O2 S1 C21 F3 180.0(4) . . . . ?
C6 N2 B1 N1 -2.1(3) . . . . ?
C7 N2 B1 N1 177.8(3) . . . . ?
C6 N2 B1 C13 -121.3(3) . . . . ?
C7 N2 B1 C13 58.6(4) . . . . ?
C6 N2 B1 C17 115.1(3) . . . . ?
C7 N2 B1 C17 -64.9(4) . . . . ?
C1 N1 B1 N2 -178.3(3) . . . . ?
C5 N1 B1 N2 2.9(3) . . . . ?
C1 N1 B1 C13 -58.3(5) . . . . ?
C5 N1 B1 C13 123.0(3) . . . . ?
C1 N1 B1 C17 64.1(4) . . . . ?
C5 N1 B1 C17 -114.6(3) . . . . ?
C14 C13 B1 N2 172.3(3) . . . . ?
C20 C13 B1 N2 -65.4(4) . . . . ?
C14 C13 B1 N1 64.2(3) . . . . ?
C20 C13 B1 N1 -173.6(3) . . . . ?
C14 C13 B1 C17 -61.1(3) . . . . ?
C20 C13 B1 C17 61.1(4) . . . . ?
C16 C17 B1 N2 -170.5(3) . . . . ?
C18 C17 B1 N2 67.2(3) . . . . ?
C16 C17 B1 N1 -64.0(3) . . . . ?
C18 C17 B1 N1 173.7(3) . . . . ?
C16 C17 B1 C13 61.9(4) . . . . ?
C18 C17 B1 C13 -60.3(3) . . . . ?
